data_1552168
loop_
_publ_author_name
'Xie, Lilia S.'
'Alexandrov, Eugeny V.'
'Skorupskii, Grigorii'
'Proserpio, Davide M.'
'Dinc\(a, Mircea'

_publ_section_title
;
 Diverse \p--\p stacking motifs modulate electrical conductivity in
 tetrathiafulvalene-based metal--organic frameworks
;
_journal_name_full 'Chemical Science'
_journal_paper_doi 10.1039/C9SC03348C
_journal_year 2019
_chemical_formula_sum 'C28.5 H20 La N O7.5 S3'
_chemical_formula_weight 731.54
_space_group_crystal_system triclinic
_space_group_IT_number 2
_space_group_name_Hall '-P 1'
_space_group_name_H-M_alt 'P -1'
_symmetry_space_group_name_Hall '-P 1'
_symmetry_space_group_name_H-M 'P -1'
_atom_sites_solution_hydrogens mixed
_atom_sites_solution_primary direct
_atom_sites_solution_secondary difmap
_audit_block_doi 10.5517/ccdc.csd.cc2309r6
_audit_creation_method SHELXL-2014/7
_audit_update_record
;
2019-06-27 deposited with the CCDC.    2019-08-07 downloaded from the CCDC.
;
_cell_angle_alpha 85.806(15)
_cell_angle_beta 88.145(16)
_cell_angle_gamma 86.963(13)
_cell_formula_units_Z 4
_cell_length_a 11.099(7)
_cell_length_b 14.956(10)
_cell_length_c 19.810(8)
_cell_measurement_reflns_used 234
_cell_measurement_temperature 100(2)
_cell_measurement_theta_max 16.4153
_cell_measurement_theta_min 2.3460
_cell_volume 3274(3)
_computing_cell_refinement 'SAINT 7.46A (Bruker-AXS, 2015)'
_computing_data_collection 'APEX2 v2011.4.0 (Bruker-AXS, 2015)'
_computing_data_reduction 'SAINT 7.46A (Bruker-AXS, 2015)'
_computing_structure_refinement 'SHELXL-2016/4 (Sheldrick, 2016)'
_computing_structure_solution 'SHELXT 2014/4 (Sheldrick, 2014)'
_diffrn_ambient_temperature 100(2)
_diffrn_detector_area_resol_mean 8.3
_diffrn_measured_fraction_theta_full 0.964
_diffrn_measured_fraction_theta_max 0.964
_diffrn_measurement_device_type 'Bruker Smart APEX2 CCD'
_diffrn_measurement_method '\f and \w scans'
_diffrn_radiation_type MoK\a
_diffrn_radiation_wavelength 0.71073
_diffrn_reflns_av_R_equivalents 0.1000
_diffrn_reflns_av_unetI/netI 0.1383
_diffrn_reflns_Laue_measured_fraction_full 0.964
_diffrn_reflns_Laue_measured_fraction_max 0.964
_diffrn_reflns_limit_h_max 13
_diffrn_reflns_limit_h_min -13
_diffrn_reflns_limit_k_max 17
_diffrn_reflns_limit_k_min -17
_diffrn_reflns_limit_l_max 23
_diffrn_reflns_limit_l_min -23
_diffrn_reflns_number 31524
_diffrn_reflns_point_group_measured_fraction_full 0.964
_diffrn_reflns_point_group_measured_fraction_max 0.964
_diffrn_reflns_theta_full 25.027
_diffrn_reflns_theta_max 25.026
_diffrn_reflns_theta_min 1.367
_diffrn_source 'I\mS micro-focus sealed tube, multilayer optics'
_exptl_absorpt_coefficient_mu 1.540
_exptl_absorpt_correction_T_max 0.7459
_exptl_absorpt_correction_T_min 0.5880
_exptl_absorpt_correction_type multi-scan
_exptl_absorpt_process_details 'SADABS (Sheldrick, 2016)'
_exptl_crystal_colour red
_exptl_crystal_density_diffrn 1.484
_exptl_crystal_density_method 'not measured'
_exptl_crystal_description block
_exptl_crystal_F_000 1452
_exptl_crystal_preparation Semiconducting
_exptl_crystal_recrystallization_method 'Solvothermal synthesis'
_exptl_crystal_size_max 0.012
_exptl_crystal_size_mid 0.011
_exptl_crystal_size_min 0.008
_refine_diff_density_max 1.327
_refine_diff_density_min -1.173
_refine_diff_density_rms 0.153
_refine_ls_extinction_method none
_refine_ls_goodness_of_fit_ref 0.997
_refine_ls_hydrogen_treatment mixed
_refine_ls_matrix_type full
_refine_ls_number_parameters 823
_refine_ls_number_reflns 11165
_refine_ls_number_restraints 1896
_refine_ls_restrained_S_all 0.950
_refine_ls_R_factor_all 0.1322
_refine_ls_R_factor_gt 0.0673
_refine_ls_shift/su_max 0.002
_refine_ls_shift/su_mean 0.000
_refine_ls_structure_factor_coef Fsqd
_refine_ls_weighting_details 'w=1/[\s^2^(Fo^2^)+(0.0880P)^2^] where P=(Fo^2^+2Fc^2^)/3'
_refine_ls_weighting_scheme calc
_refine_ls_wR_factor_gt 0.1551
_refine_ls_wR_factor_ref 0.1853
_reflns_Friedel_coverage 0.000
_reflns_number_gt 6235
_reflns_number_total 11165
_reflns_threshold_expression 'I > 2\s(I)'
_cod_data_source_file c9sc03348c4.cif
_cod_data_source_block LX2_2_8_sq
_cod_original_formula_sum 'C28.50 H20 La N O7.50 S3'
_cod_database_code 1552168
_shelx_shelxl_version_number 2014/7
_shelx_space_group_comment
;
The symmetry employed for this shelxl refinement is uniquely defined
by the following loop, which should always be used as a source of
symmetry information in preference to the above space-group names.
They are only intended as comments.
;
_shelx_estimated_absorpt_t_min 0.982
_shelx_estimated_absorpt_t_max 0.988

loop_
_space_group_symop_operation_xyz
'x, y, z'
'-x, -y, -z'

loop_
_atom_site_label
_atom_site_type_symbol
_atom_site_fract_x
_atom_site_fract_y
_atom_site_fract_z
_atom_site_U_iso_or_equiv
_atom_site_adp_type
_atom_site_occupancy
_atom_site_site_symmetry_order
_atom_site_calc_flag
_atom_site_refinement_flags_posn
_atom_site_refinement_flags_adp
_atom_site_refinement_flags_occupancy
_atom_site_disorder_assembly
_atom_site_disorder_group
La1 La 0.05056(6) 0.39202(4) 0.06763(3) 0.0329(2) Uani 1 1 d . U . . .
La2 La -0.03208(6) 0.13243(4) 0.02112(2) 0.02750(19) Uani 1 1 d . U . . .
C1 C 0.5604(11) 0.2595(9) 0.5923(5) 0.054(3) Uani 1 1 d . U . . .
C2 C 0.5692(12) 0.2433(9) 0.5267(5) 0.063(3) Uani 1 1 d . U . . .
S1 S 0.6858(3) 0.2536(2) 0.64240(13) 0.0530(9) Uani 1 1 d . U . . .
S2 S 0.4311(3) 0.2943(2) 0.63240(14) 0.0580(9) Uani 1 1 d . U . . .
S3 S 0.7031(3) 0.2132(3) 0.48606(15) 0.0679(11) Uani 1 1 d . U . . .
S4 S 0.4487(3) 0.2556(3) 0.47040(15) 0.0671(10) Uani 1 1 d . U . . .
C3 C 0.6185(10) 0.3123(7) 0.7083(5) 0.042(3) Uani 1 1 d . U . . .
C4 C 0.5006(11) 0.3292(8) 0.7043(5) 0.044(3) Uani 1 1 d . U . . .
C5 C 0.6560(13) 0.2410(9) 0.4033(5) 0.064(3) Uani 1 1 d . U . . .
C6 C 0.5426(14) 0.2608(10) 0.3951(6) 0.072(4) Uani 1 1 d . U . . .
C7 C -0.4969(9) -0.0070(7) 0.4668(4) 0.033(2) Uani 1 1 d . U . . .
S5 S -0.3637(3) -0.0394(2) 0.42449(11) 0.0414(7) Uani 1 1 d . U . . .
S6 S -0.6190(3) 0.0026(2) 0.41340(11) 0.0420(7) Uani 1 1 d . U . . .
C8 C -0.5397(9) -0.0165(7) 0.3375(4) 0.032(2) Uani 1 1 d . U . . .
C9 C -0.4207(9) -0.0326(7) 0.3414(4) 0.033(2) Uani 1 1 d . U . . .
C31 C 0.6940(9) 0.3302(6) 0.7663(4) 0.038(2) Uani 1 1 d D U . . .
C32 C 0.6784(9) 0.4065(6) 0.8023(4) 0.041(3) Uani 1 1 d D U . . .
H32 H 0.6201 0.4521 0.7879 0.049 Uiso 1 1 calc R U . . .
C33 C 0.7454(8) 0.4179(6) 0.8588(4) 0.038(3) Uani 1 1 d D U . . .
H33 H 0.7323 0.4705 0.8828 0.046 Uiso 1 1 calc R U . . .
C34 C 0.8302(8) 0.3532(6) 0.8797(4) 0.028(2) Uani 1 1 d D U . . .
C35 C 0.8492(9) 0.2778(6) 0.8429(4) 0.037(2) Uani 1 1 d D U . . .
H35 H 0.9091 0.2331 0.8568 0.044 Uiso 1 1 calc R U . . .
C36 C 0.7825(8) 0.2664(7) 0.7862(4) 0.035(2) Uani 1 1 d D U . . .
H36 H 0.7978 0.2149 0.7613 0.041 Uiso 1 1 calc R U . . .
C37 C 0.9018(9) 0.3667(6) 0.9400(4) 0.030(2) Uani 1 1 d D U . . .
O38 O 0.9286(7) 0.4435(5) 0.9536(3) 0.046(2) Uani 1 1 d . U . . .
O39 O 0.9337(6) 0.3004(4) 0.9788(3) 0.0321(16) Uani 1 1 d . U . . .
C41 C 0.4232(10) 0.3648(7) 0.7571(5) 0.045(3) Uani 1 1 d D U . . .
C42 C 0.3777(11) 0.4515(8) 0.7501(5) 0.085(5) Uani 1 1 d D U . . .
H42 H 0.3947 0.4879 0.7100 0.102 Uiso 1 1 calc R U . . .
C43 C 0.3064(12) 0.4860(8) 0.8019(5) 0.084(5) Uani 1 1 d D U . . .
H43 H 0.2761 0.5467 0.7969 0.101 Uiso 1 1 calc R U . . .
C44 C 0.2785(11) 0.4352(7) 0.8599(5) 0.055(3) Uani 1 1 d D U . . .
C45 C 0.3289(12) 0.3508(7) 0.8678(6) 0.072(4) Uani 1 1 d D U . . .
H45 H 0.3150 0.3152 0.9087 0.087 Uiso 1 1 calc R U . . .
C46 C 0.4003(12) 0.3164(8) 0.8167(5) 0.066(4) Uani 1 1 d D U . . .
H46 H 0.4347 0.2570 0.8232 0.079 Uiso 1 1 calc R U . . .
C47 C 0.1982(12) 0.4697(8) 0.9151(6) 0.064(4) Uani 1 1 d D U . . .
O48 O 0.1864(9) 0.4194(6) 0.9679(4) 0.081(3) Uani 1 1 d . U . . .
O49 O 0.1524(8) 0.5470(6) 0.9043(4) 0.065(3) Uani 1 1 d . U . . .
C51 C 0.7482(12) 0.2374(8) 0.3501(5) 0.069(3) Uani 1 1 d D U . . .
C52 C 0.7690(11) 0.3094(8) 0.3039(5) 0.082(4) Uani 1 1 d D U . . .
H52 H 0.7348 0.3674 0.3119 0.098 Uiso 1 1 calc R U . . .
C53 C 0.8404(12) 0.2968(8) 0.2456(5) 0.078(4) Uani 1 1 d D U . . .
H53 H 0.8537 0.3458 0.2134 0.094 Uiso 1 1 calc R U . . .
C54 C 0.8912(12) 0.2126(7) 0.2352(5) 0.057(3) Uani 1 1 d D U . . .
C55 C 0.8811(11) 0.1416(7) 0.2837(4) 0.055(3) Uani 1 1 d D U . . .
H55 H 0.9236 0.0857 0.2781 0.066 Uiso 1 1 calc R U . . .
C56 C 0.8068(11) 0.1540(8) 0.3410(5) 0.065(3) Uani 1 1 d D U . . .
H56 H 0.7963 0.1054 0.3740 0.078 Uiso 1 1 calc R U . . .
C57 C 0.9472(12) 0.1947(8) 0.1669(5) 0.053(3) Uani 1 1 d D U . . .
O58 O 0.9648(8) 0.2590(6) 0.1237(4) 0.062(2) Uani 1 1 d . U . . .
O59 O 0.9616(8) 0.1176(5) 0.1530(3) 0.058(2) Uani 1 1 d . U . . .
C61 C 0.4803(13) 0.2747(9) 0.3308(6) 0.083(4) Uani 1 1 d D U . . .
C62 C 0.3829(13) 0.3362(10) 0.3205(7) 0.114(6) Uani 1 1 d D U . . .
H62 H 0.3529 0.3719 0.3557 0.136 Uiso 1 1 calc R U . . .
C63 C 0.3289(14) 0.3442(10) 0.2554(6) 0.107(5) Uani 1 1 d D U . . .
H63 H 0.2629 0.3862 0.2471 0.128 Uiso 1 1 calc R U . . .
C64 C 0.3708(13) 0.2929(10) 0.2056(6) 0.091(4) Uani 1 1 d D U . . .
C65 C 0.4687(15) 0.2321(11) 0.2132(6) 0.116(6) Uani 1 1 d D U . . .
H65 H 0.4977 0.1966 0.1777 0.139 Uiso 1 1 calc R U . . .
C66 C 0.5219(15) 0.2264(11) 0.2761(6) 0.106(5) Uani 1 1 d D U . . .
H66 H 0.5913 0.1870 0.2823 0.127 Uiso 1 1 calc R U . . .
C67 C 0.3087(17) 0.3004(13) 0.1385(7) 0.111(5) Uani 1 1 d D U . . .
O68 O 0.3412(11) 0.2330(8) 0.0891(5) 0.109(4) Uani 1 1 d . U . . .
O69 O 0.2352(9) 0.3603(6) 0.1257(5) 0.084(3) Uani 1 1 d . U . . .
C81 C -0.6113(8) -0.0164(6) 0.2749(4) 0.030(2) Uani 1 1 d D U . . .
C82 C -0.6961(8) 0.0526(6) 0.2608(4) 0.038(3) Uani 1 1 d D U . . .
H82 H -0.7103 0.0990 0.2908 0.045 Uiso 1 1 calc R U . . .
C83 C -0.7603(9) 0.0529(6) 0.2019(4) 0.040(3) Uani 1 1 d D U . . .
H83 H -0.8190 0.1003 0.1922 0.048 Uiso 1 1 calc R U . . .
C84 C -0.7418(8) -0.0133(6) 0.1567(4) 0.033(2) Uani 1 1 d D U . . .
C85 C -0.6586(8) -0.0820(6) 0.1704(4) 0.035(2) Uani 1 1 d D U . . .
H85 H -0.6454 -0.1283 0.1402 0.042 Uiso 1 1 calc R U . . .
C86 C -0.5933(9) -0.0833(6) 0.2292(4) 0.035(2) Uani 1 1 d D U . . .
H86 H -0.5349 -0.1309 0.2387 0.042 Uiso 1 1 calc R U . . .
C87 C -0.8132(9) -0.0123(7) 0.0936(4) 0.036(2) Uani 1 1 d D U . . .
O88 O -0.8514(7) 0.0623(5) 0.0711(3) 0.044(2) Uani 1 1 d . U . . .
O89 O -0.8288(6) -0.0850(5) 0.0663(3) 0.0348(17) Uani 1 1 d . U . . .
C91 C -0.3380(8) -0.0448(6) 0.2834(4) 0.032(2) Uani 1 1 d D U . . .
C92 C -0.3414(8) 0.0129(6) 0.2259(4) 0.032(2) Uani 1 1 d D U . . .
H92 H -0.3974 0.0632 0.2252 0.039 Uiso 1 1 calc R U . . .
C93 C -0.2690(8) 0.0019(6) 0.1699(4) 0.030(2) Uani 1 1 d D U . . .
H93 H -0.2758 0.0438 0.1316 0.036 Uiso 1 1 calc R U . . .
C94 C -0.1864(9) -0.0697(6) 0.1686(4) 0.031(2) Uani 1 1 d D U . . .
C95 C -0.1797(9) -0.1280(6) 0.2267(4) 0.039(3) Uani 1 1 d D U . . .
H95 H -0.1243 -0.1787 0.2269 0.047 Uiso 1 1 calc R U . . .
C96 C -0.2509(9) -0.1147(7) 0.2843(4) 0.039(3) Uani 1 1 d D U . . .
H96 H -0.2400 -0.1534 0.3241 0.047 Uiso 1 1 calc R U . . .
C97 C -0.1124(8) -0.0854(6) 0.1063(4) 0.026(2) Uani 1 1 d D U . . .
O98 O -0.0896(6) -0.0210(4) 0.0635(3) 0.0295(15) Uani 1 1 d . U . . .
O99 O -0.0748(6) -0.1626(4) 0.0968(3) 0.0334(16) Uani 1 1 d . U . . .
O100 O 0.1503(7) 0.2417(5) 0.0223(3) 0.0395(17) Uani 1 1 d D U . . .
H101 H 0.208(6) 0.206(6) 0.032(4) 0.047 Uiso 1 1 d D U . . .
H102 H 0.152(9) 0.257(6) -0.0188(15) 0.047 Uiso 1 1 d D U . . .
O1A O -0.2401(7) 0.1810(5) 0.0554(4) 0.052(2) Uani 1 1 d D U . . .
C2A C -0.2883(14) 0.2528(11) 0.0648(9) 0.063(4) Uani 0.709(13) 1 d D U P A 1
H2A H -0.2608 0.2840 0.1010 0.075 Uiso 0.709(13) 1 calc R U P A 1
N3A N -0.3764(17) 0.2915(15) 0.0286(13) 0.069(5) Uani 0.709(13) 1 d D U P A 1
C4A C -0.4367(18) 0.3780(12) 0.0366(10) 0.074(6) Uani 0.709(13) 1 d D U P A 1
H4A1 H -0.4161 0.4193 -0.0023 0.111 Uiso 0.709(13) 1 calc R U P A 1
H4A2 H -0.4107 0.4018 0.0783 0.111 Uiso 0.709(13) 1 calc R U P A 1
H4A3 H -0.5242 0.3717 0.0392 0.111 Uiso 0.709(13) 1 calc R U P A 1
C5A C -0.420(2) 0.2369(15) -0.0280(11) 0.099(7) Uani 0.709(13) 1 d D U P A 1
H5A1 H -0.4788 0.2735 -0.0550 0.148 Uiso 0.709(13) 1 calc R U P A 1
H5A2 H -0.4567 0.1829 -0.0080 0.148 Uiso 0.709(13) 1 calc R U P A 1
H5A3 H -0.3504 0.2197 -0.0572 0.148 Uiso 0.709(13) 1 calc R U P A 1
C2C C -0.312(3) 0.213(3) 0.0147(16) 0.069(7) Uani 0.291(13) 1 d D U P A 2
H2C H -0.3161 0.1875 -0.0275 0.082 Uiso 0.291(13) 1 calc R U P A 2
N3C N -0.384(4) 0.284(3) 0.027(3) 0.072(9) Uani 0.291(13) 1 d D U P A 2
C4C C -0.464(4) 0.340(3) -0.017(2) 0.091(13) Uani 0.291(13) 1 d D U P A 2
H4C1 H -0.5047 0.3028 -0.0468 0.137 Uiso 0.291(13) 1 calc R U P A 2
H4C2 H -0.4158 0.3834 -0.0450 0.137 Uiso 0.291(13) 1 calc R U P A 2
H4C3 H -0.5236 0.3732 0.0102 0.137 Uiso 0.291(13) 1 calc R U P A 2
C5C C -0.352(4) 0.330(3) 0.091(2) 0.096(13) Uani 0.291(13) 1 d D U P A 2
H5C1 H -0.3532 0.2865 0.1304 0.144 Uiso 0.291(13) 1 calc R U P A 2
H5C2 H -0.4103 0.3801 0.0986 0.144 Uiso 0.291(13) 1 calc R U P A 2
H5C3 H -0.2706 0.3532 0.0849 0.144 Uiso 0.291(13) 1 calc R U P A 2
O1B O 0.0418(11) 0.4465(7) 0.1876(4) 0.101(3) Uani 1 1 d D U . . .
C2B C 0.0060(17) 0.5088(17) 0.2180(10) 0.129(7) Uani 0.754(15) 1 d D U P B 1
H2B H -0.0190 0.5560 0.1859 0.155 Uiso 0.754(15) 1 calc R U P B 1
N3B N -0.0120(19) 0.5371(14) 0.2776(9) 0.132(7) Uani 0.754(15) 1 d D U P B 1
C4B C -0.060(3) 0.6225(18) 0.2975(13) 0.153(10) Uani 0.754(15) 1 d D U P B 1
H4B1 H -0.0621 0.6224 0.3470 0.229 Uiso 0.377(8) 1 calc R U P B 1
H4B2 H -0.0094 0.6700 0.2781 0.229 Uiso 0.377(8) 1 calc R U P B 1
H4B3 H -0.1424 0.6333 0.2810 0.229 Uiso 0.377(8) 1 calc R U P B 1
H4B4 H -0.0805 0.6614 0.2570 0.229 Uiso 0.377(8) 1 calc R U P B 1
H4B5 H -0.1332 0.6138 0.3259 0.229 Uiso 0.377(8) 1 calc R U P B 1
H4B6 H -0.0002 0.6504 0.3231 0.229 Uiso 0.377(8) 1 calc R U P B 1
C5B C 0.027(4) 0.483(2) 0.3336(13) 0.212(13) Uani 0.754(15) 1 d D U P B 1
H5B1 H 0.0067 0.5131 0.3749 0.318 Uiso 0.377(8) 1 calc R U P B 1
H5B2 H -0.0140 0.4258 0.3354 0.318 Uiso 0.377(8) 1 calc R U P B 1
H5B3 H 0.1141 0.4706 0.3297 0.318 Uiso 0.377(8) 1 calc R U P B 1
H5B4 H 0.0645 0.4266 0.3184 0.318 Uiso 0.377(8) 1 calc R U P B 1
H5B5 H 0.0852 0.5138 0.3579 0.318 Uiso 0.377(8) 1 calc R U P B 1
H5B6 H -0.0429 0.4690 0.3637 0.318 Uiso 0.377(8) 1 calc R U P B 1
C2D C 0.047(7) 0.416(4) 0.2455(15) 0.133(10) Uani 0.246(15) 1 d D U P B 2
H2D H 0.0555 0.3526 0.2496 0.160 Uiso 0.246(15) 1 calc R U P B 2
N3D N 0.043(6) 0.451(4) 0.3036(17) 0.145(10) Uani 0.246(15) 1 d D U P B 2
C4D C 0.032(9) 0.406(5) 0.370(2) 0.19(2) Uani 0.246(15) 1 d D U P B 2
H4D1 H 0.0317 0.4496 0.4040 0.280 Uiso 0.123(8) 1 calc R U P B 2
H4D2 H -0.0440 0.3748 0.3733 0.280 Uiso 0.123(8) 1 calc R U P B 2
H4D3 H 0.0998 0.3619 0.3765 0.280 Uiso 0.123(8) 1 calc R U P B 2
H4D4 H 0.0266 0.3412 0.3652 0.280 Uiso 0.123(8) 1 calc R U P B 2
H4D5 H 0.1024 0.4161 0.3959 0.280 Uiso 0.123(8) 1 calc R U P B 2
H4D6 H -0.0414 0.4290 0.3927 0.280 Uiso 0.123(8) 1 calc R U P B 2
C5D C 0.007(8) 0.542(4) 0.305(3) 0.162(16) Uani 0.246(15) 1 d D U P B 2
H5D1 H 0.0081 0.5597 0.3512 0.243 Uiso 0.123(8) 1 calc R U P B 2
H5D2 H 0.0624 0.5777 0.2759 0.243 Uiso 0.123(8) 1 calc R U P B 2
H5D3 H -0.0749 0.5512 0.2876 0.243 Uiso 0.123(8) 1 calc R U P B 2
H5D4 H -0.0110 0.5660 0.2586 0.243 Uiso 0.123(8) 1 calc R U P B 2
H5D5 H -0.0653 0.5481 0.3339 0.243 Uiso 0.123(8) 1 calc R U P B 2
H5D6 H 0.0720 0.5745 0.3221 0.243 Uiso 0.123(8) 1 calc R U P B 2

loop_
_atom_site_aniso_label
_atom_site_aniso_U_11
_atom_site_aniso_U_22
_atom_site_aniso_U_33
_atom_site_aniso_U_23
_atom_site_aniso_U_13
_atom_site_aniso_U_12
La1 0.0342(4) 0.0361(4) 0.0289(3) -0.0027(3) -0.0077(3) -0.0018(3)
La2 0.0276(4) 0.0322(4) 0.0231(3) -0.0046(2) -0.0023(2) -0.0010(3)
C1 0.048(5) 0.079(8) 0.037(4) -0.011(4) -0.011(4) -0.005(5)
C2 0.056(6) 0.097(9) 0.035(4) -0.015(4) -0.009(4) 0.006(6)
S1 0.046(2) 0.081(2) 0.0330(14) -0.0149(14) -0.0071(13) 0.0065(17)
S2 0.048(2) 0.086(3) 0.0414(15) -0.0146(16) -0.0133(14) 0.0010(18)
S3 0.062(2) 0.101(3) 0.0394(16) -0.0048(17) -0.0037(15) 0.013(2)
S4 0.060(2) 0.096(3) 0.0446(16) -0.0036(17) -0.0145(16) 0.002(2)
C3 0.038(4) 0.057(6) 0.032(4) -0.013(4) -0.007(3) 0.001(4)
C4 0.038(5) 0.056(6) 0.039(4) -0.005(4) -0.009(3) 0.001(4)
C5 0.071(6) 0.090(8) 0.030(4) -0.010(4) -0.007(4) 0.001(5)
C6 0.073(6) 0.105(10) 0.040(4) -0.005(5) -0.011(4) -0.003(6)
C7 0.023(5) 0.055(7) 0.020(4) 0.001(4) 0.001(3) 0.005(4)
S5 0.0274(16) 0.074(2) 0.0227(12) -0.0049(12) -0.0061(11) 0.0072(15)
S6 0.0290(16) 0.075(2) 0.0217(12) -0.0057(12) -0.0044(11) 0.0052(15)
C8 0.026(4) 0.047(6) 0.023(3) -0.005(3) -0.007(3) -0.002(4)
C9 0.028(4) 0.050(6) 0.020(3) 0.002(3) -0.004(3) -0.001(4)
C31 0.032(5) 0.052(5) 0.033(4) -0.011(4) -0.006(4) -0.002(4)
C32 0.041(6) 0.046(5) 0.035(4) -0.003(4) -0.013(4) 0.007(4)
C33 0.041(6) 0.040(5) 0.034(4) -0.008(4) -0.009(4) 0.006(4)
C34 0.031(5) 0.028(4) 0.026(4) 0.000(3) 0.001(3) -0.005(4)
C35 0.039(6) 0.039(5) 0.033(4) -0.009(4) -0.007(4) -0.004(4)
C36 0.026(5) 0.051(5) 0.028(4) -0.011(4) 0.001(4) -0.005(4)
C37 0.036(5) 0.027(4) 0.027(4) -0.005(3) -0.004(4) 0.002(4)
O38 0.067(6) 0.032(4) 0.039(4) -0.003(3) -0.017(4) -0.002(3)
O39 0.031(4) 0.028(3) 0.037(3) -0.001(3) -0.002(3) -0.001(3)
C41 0.035(6) 0.059(6) 0.042(4) -0.004(4) -0.009(4) 0.006(5)
C42 0.106(11) 0.078(6) 0.061(6) 0.019(5) 0.024(6) 0.043(7)
C43 0.106(11) 0.065(7) 0.070(6) 0.024(5) 0.038(7) 0.037(7)
C44 0.047(7) 0.057(6) 0.056(5) 0.014(4) 0.014(5) 0.013(5)
C45 0.087(10) 0.060(6) 0.062(6) 0.018(5) 0.027(6) 0.026(6)
C46 0.065(8) 0.067(7) 0.060(5) 0.006(5) 0.015(5) 0.019(6)
C47 0.059(8) 0.059(6) 0.065(5) 0.017(4) 0.026(5) 0.020(5)
O48 0.076(7) 0.068(6) 0.085(5) 0.035(4) 0.045(5) 0.039(5)
O49 0.064(6) 0.062(5) 0.062(5) 0.014(4) 0.023(4) 0.025(4)
C51 0.086(7) 0.079(7) 0.040(5) -0.003(4) 0.003(5) 0.004(6)
C52 0.118(11) 0.071(7) 0.054(6) -0.006(5) 0.019(6) 0.010(6)
C53 0.110(10) 0.072(6) 0.051(6) -0.004(5) 0.017(6) 0.002(6)
C54 0.073(8) 0.061(6) 0.038(4) -0.008(4) 0.003(5) -0.010(5)
C55 0.066(8) 0.067(6) 0.035(5) -0.006(4) -0.003(5) -0.015(5)
C56 0.074(8) 0.073(7) 0.046(5) -0.002(5) 0.001(5) -0.005(6)
C57 0.068(8) 0.053(5) 0.038(5) -0.004(4) 0.006(5) -0.001(5)
O58 0.071(6) 0.063(5) 0.049(4) 0.006(3) 0.014(4) 0.007(4)
O59 0.076(7) 0.054(4) 0.045(4) -0.010(3) 0.013(4) -0.012(4)
C61 0.093(8) 0.102(10) 0.053(5) 0.004(5) -0.026(5) -0.012(7)
C62 0.113(10) 0.136(12) 0.093(8) -0.007(7) -0.042(7) 0.011(9)
C63 0.110(11) 0.125(11) 0.085(7) 0.000(7) -0.032(7) 0.012(9)
C64 0.083(9) 0.106(10) 0.082(6) 0.011(6) -0.033(6) 0.000(7)
C65 0.121(11) 0.151(12) 0.074(7) -0.012(7) -0.038(7) 0.033(10)
C66 0.124(11) 0.131(11) 0.063(6) -0.011(6) -0.035(6) 0.015(9)
C67 0.109(10) 0.125(10) 0.095(7) 0.010(6) -0.050(7) 0.026(8)
O68 0.100(9) 0.130(8) 0.098(7) 0.015(6) -0.032(6) -0.017(7)
O69 0.084(6) 0.074(6) 0.098(6) -0.008(5) -0.062(5) 0.010(5)
C81 0.024(5) 0.047(5) 0.018(3) -0.002(3) -0.005(3) 0.001(4)
C82 0.036(6) 0.050(6) 0.027(4) -0.008(4) -0.011(4) 0.006(5)
C83 0.037(6) 0.051(6) 0.033(4) -0.008(4) -0.008(4) 0.010(5)
C84 0.022(5) 0.047(5) 0.031(4) -0.007(3) -0.008(3) 0.002(4)
C85 0.025(5) 0.045(5) 0.036(4) -0.004(4) -0.007(4) -0.003(4)
C86 0.031(6) 0.041(5) 0.033(4) -0.005(4) -0.009(4) 0.005(4)
C87 0.027(6) 0.050(5) 0.032(4) -0.002(3) -0.009(4) -0.001(4)
O88 0.049(5) 0.049(4) 0.035(4) -0.004(3) -0.022(3) 0.009(4)
O89 0.034(4) 0.046(4) 0.025(3) -0.003(3) -0.006(3) -0.005(3)
C91 0.026(5) 0.047(5) 0.022(3) 0.002(3) -0.005(3) 0.000(4)
C92 0.032(5) 0.037(5) 0.028(4) 0.001(3) -0.006(3) 0.002(4)
C93 0.033(5) 0.036(5) 0.023(4) -0.001(3) -0.009(3) 0.000(4)
C94 0.035(5) 0.030(4) 0.027(3) 0.003(3) -0.001(3) -0.004(4)
C95 0.041(6) 0.040(5) 0.032(4) 0.012(4) 0.003(4) 0.007(5)
C96 0.030(5) 0.055(6) 0.031(4) 0.009(4) -0.005(4) 0.005(4)
C97 0.027(5) 0.030(4) 0.022(4) 0.003(3) -0.005(3) -0.011(3)
O98 0.026(4) 0.036(3) 0.027(3) 0.000(2) 0.000(3) -0.009(3)
O99 0.041(5) 0.032(3) 0.028(3) -0.001(3) 0.005(3) -0.009(3)
O100 0.034(5) 0.042(4) 0.042(4) -0.003(3) -0.002(3) -0.002(3)
O1A 0.035(4) 0.054(5) 0.064(5) 0.000(4) 0.010(4) 0.005(3)
C2A 0.045(8) 0.062(7) 0.078(9) -0.001(6) 0.004(7) 0.005(6)
N3A 0.050(8) 0.080(8) 0.074(8) 0.001(6) 0.003(7) 0.007(7)
C4A 0.061(12) 0.081(9) 0.078(12) 0.000(8) 0.005(10) 0.014(8)
C5A 0.072(14) 0.121(14) 0.105(12) -0.034(11) -0.017(11) 0.018(11)
C2C 0.046(10) 0.081(13) 0.075(11) 0.002(9) 0.003(8) 0.010(10)
N3C 0.047(13) 0.077(13) 0.089(14) 0.001(11) 0.009(11) 0.008(11)
C4C 0.07(2) 0.10(2) 0.103(19) -0.002(15) -0.003(17) 0.024(18)
C5C 0.08(2) 0.10(2) 0.107(16) -0.020(16) -0.003(16) 0.016(18)
O1B 0.143(9) 0.118(8) 0.048(5) -0.027(5) 0.005(5) -0.042(7)
C2B 0.182(17) 0.137(12) 0.075(9) -0.046(8) 0.020(9) -0.033(11)
N3B 0.186(18) 0.158(14) 0.059(8) -0.055(8) 0.018(9) -0.018(12)
C4B 0.16(2) 0.163(15) 0.143(16) -0.066(12) 0.032(16) -0.031(14)
C5B 0.32(3) 0.22(2) 0.090(12) -0.032(11) 0.002(14) 0.04(2)
C2D 0.20(3) 0.150(17) 0.056(8) -0.018(8) 0.005(8) -0.027(17)
N3D 0.21(2) 0.170(19) 0.064(9) -0.032(10) 0.002(11) -0.023(19)
C4D 0.30(6) 0.19(3) 0.075(13) -0.021(14) 0.012(16) -0.01(3)
C5D 0.23(4) 0.171(19) 0.09(2) -0.030(13) 0.01(2) -0.02(2)

loop_
_atom_type_symbol
_atom_type_description
_atom_type_scat_dispersion_real
_atom_type_scat_dispersion_imag
_atom_type_scat_source
C C 0.0033 0.0016 'International Tables Vol C Tables 4.2.6.8 and 6.1.1.4'
O O 0.0106 0.0060 'International Tables Vol C Tables 4.2.6.8 and 6.1.1.4'
S S 0.1246 0.1234 'International Tables Vol C Tables 4.2.6.8 and 6.1.1.4'
La La -0.2871 2.4523 'International Tables Vol C Tables 4.2.6.8 and 6.1.1.4'
N N 0.0061 0.0033 'International Tables Vol C Tables 4.2.6.8 and 6.1.1.4'
H H 0.0000 0.0000 'International Tables Vol C Tables 4.2.6.8 and 6.1.1.4'

loop_
_citation_id
_citation_doi
_citation_year
1 10.1039/C9SC03348C 2019

loop_
_geom_angle_atom_site_label_1
_geom_angle_atom_site_label_2
_geom_angle_atom_site_label_3
_geom_angle
_geom_angle_site_symmetry_1
_geom_angle_site_symmetry_3
O69 La1 O58 90.9(3) . 1_455
O69 La1 O49 136.5(3) . 2_566
O58 La1 O49 80.0(3) 1_455 2_566
O69 La1 O48 83.6(4) . 1_554
O58 La1 O48 134.2(3) 1_455 1_554
O49 La1 O48 132.0(3) 2_566 1_554
O69 La1 O38 96.9(3) . 2_666
O58 La1 O38 154.3(3) 1_455 2_666
O49 La1 O38 77.5(3) 2_566 2_666
O48 La1 O38 71.2(3) 1_554 2_666
O69 La1 O1B 67.2(4) . .
O58 La1 O1B 83.3(3) 1_455 .
O49 La1 O1B 69.5(3) 2_566 .
O48 La1 O1B 133.6(4) 1_554 .
O38 La1 O1B 77.3(3) 2_666 .
O69 La1 O100 73.0(3) . .
O58 La1 O100 67.8(2) 1_455 .
O49 La1 O100 137.4(3) 2_566 .
O48 La1 O100 67.1(3) 1_554 .
O38 La1 O100 137.9(2) 2_666 .
O1B La1 O100 129.9(3) . .
O69 La1 O39 132.3(3) . 1_454
O58 La1 O39 69.0(2) 1_455 1_454
O49 La1 O39 83.7(3) 2_566 1_454
O48 La1 O39 81.7(3) 1_554 1_454
O38 La1 O39 120.2(2) 2_666 1_454
O1B La1 O39 144.5(3) . 1_454
O100 La1 O39 59.5(2) . 1_454
O69 La1 O38 151.0(3) . 1_454
O58 La1 O38 109.8(3) 1_455 1_454
O49 La1 O38 69.2(2) 2_566 1_454
O48 La1 O38 67.5(3) 1_554 1_454
O38 La1 O38 73.3(2) 2_666 1_454
O1B La1 O38 133.3(3) . 1_454
O100 La1 O38 95.7(2) . 1_454
O39 La1 O38 46.9(2) 1_454 1_454
O69 La1 C37 147.4(3) . 1_454
O58 La1 C37 89.5(3) 1_455 1_454
O49 La1 C37 75.6(3) 2_566 1_454
O48 La1 C37 73.0(3) 1_554 1_454
O38 La1 C37 96.7(2) 2_666 1_454
O1B La1 C37 145.1(3) . 1_454
O100 La1 C37 77.0(2) . 1_454
O39 La1 C37 23.5(2) 1_454 1_454
O38 La1 C37 23.5(2) 1_454 1_454
O69 La1 La1 129.8(3) . 2_565
O58 La1 La1 139.3(2) 1_455 2_565
O49 La1 La1 68.92(18) 2_566 2_565
O48 La1 La1 63.79(18) 1_554 2_565
O38 La1 La1 38.54(15) 2_666 2_565
O1B La1 La1 108.4(3) . 2_565
O100 La1 La1 120.43(15) . 2_565
O39 La1 La1 81.70(14) 1_454 2_565
O38 La1 La1 34.81(15) 1_454 2_565
C37 La1 La1 58.23(18) 1_454 2_565
O69 La1 La2 100.8(2) . .
O58 La1 La2 41.34(18) 1_455 .
O49 La1 La2 99.7(2) 2_566 .
O48 La1 La2 95.2(2) 1_554 .
O38 La1 La2 156.30(15) 2_666 .
O1B La1 La2 124.3(2) . .
O100 La1 La2 37.88(17) . .
O39 La1 La2 36.70(13) 1_454 .
O38 La1 La2 83.61(15) 1_454 .
C37 La1 La2 60.15(18) 1_454 .
La1 La1 La2 118.24(4) 2_565 .
O88 La2 O1A 139.4(2) 1_655 .
O88 La2 O98 75.1(2) 1_655 .
O1A La2 O98 85.4(2) . .
O88 La2 O89 132.7(2) 1_655 2_455
O1A La2 O89 72.5(2) . 2_455
O98 La2 O89 75.2(2) . 2_455
O88 La2 O39 126.7(2) 1_655 1_454
O1A La2 O39 72.4(2) . 1_454
O98 La2 O39 156.8(2) . 1_454
O89 La2 O39 91.3(2) 2_455 1_454
O88 La2 O59 65.5(3) 1_655 1_455
O1A La2 O59 74.4(3) . 1_455
O98 La2 O59 69.7(2) . 1_455
O89 La2 O59 132.9(2) 2_455 1_455
O39 La2 O59 109.5(2) 1_454 1_455
O88 La2 O99 93.0(2) 1_655 2
O1A La2 O99 127.3(2) . 2
O98 La2 O99 121.72(19) . 2
O89 La2 O99 73.0(2) 2_455 2
O39 La2 O99 69.9(2) 1_454 2
O59 La2 O99 153.5(3) 1_455 2
O88 La2 O100 66.1(2) 1_655 .
O1A La2 O100 121.7(2) . .
O98 La2 O100 141.0(2) . .
O89 La2 O100 136.2(2) 2_455 .
O39 La2 O100 60.7(2) 1_454 .
O59 La2 O100 89.9(2) 1_455 .
O99 La2 O100 66.2(2) 2 .
O88 La2 O98 67.9(2) 1_655 2
O1A La2 O98 140.8(2) . 2
O98 La2 O98 75.6(2) . 2
O89 La2 O98 69.7(2) 2_455 2
O39 La2 O98 117.73(19) 1_454 2
O59 La2 O98 127.2(2) 1_455 2
O99 La2 O98 47.99(19) 2 2
O100 La2 O98 93.2(2) . 2
O88 La2 O58 87.8(2) 1_655 1_455
O1A La2 O58 68.1(3) . 1_455
O98 La2 O58 114.2(2) . 1_455
O89 La2 O58 138.2(2) 2_455 1_455
O39 La2 O58 64.2(2) 1_454 1_455
O59 La2 O58 46.0(2) 1_455 1_455
O99 La2 O58 122.2(2) 2 1_455
O100 La2 O58 61.6(2) . 1_455
O98 La2 O58 151.0(2) 2 1_455
O88 La2 C97 79.7(2) 1_655 2
O1A La2 C97 139.4(2) . 2
O98 La2 C97 99.3(2) . 2
O89 La2 C97 69.9(2) 2_455 2
O39 La2 C97 93.3(2) 1_454 2
O59 La2 C97 145.1(3) 1_455 2
O99 La2 C97 23.5(2) 2 2
O100 La2 C97 78.4(2) . 2
O98 La2 C97 24.5(2) 2 2
O58 La2 C97 139.8(3) 1_455 2
O88 La2 C57 78.0(3) 1_655 1_455
O1A La2 C57 66.7(3) . 1_455
O98 La2 C57 90.4(3) . 1_455
O89 La2 C57 137.7(3) 2_455 1_455
O39 La2 C57 87.2(3) 1_454 1_455
O59 La2 C57 22.4(3) 1_455 1_455
O99 La2 C57 143.4(3) 2 1_455
O100 La2 C57 77.8(3) . 1_455
O98 La2 C57 145.3(3) 2 1_455
O58 La2 C57 24.0(3) 1_455 1_455
C97 La2 C57 152.4(3) 2 1_455
C2 C1 S2 124.3(10) . .
C2 C1 S1 121.7(10) . .
S2 C1 S1 113.9(6) . .
C1 C2 S3 123.5(10) . .
C1 C2 S4 124.8(10) . .
S3 C2 S4 111.7(6) . .
C1 S1 C3 96.4(5) . .
C1 S2 C4 96.1(5) . .
C2 S3 C5 96.9(6) . .
C2 S4 C6 95.2(6) . .
C4 C3 C31 125.9(9) . .
C4 C3 S1 115.3(8) . .
C31 C3 S1 118.4(8) . .
C3 C4 C41 125.2(9) . .
C3 C4 S2 116.8(8) . .
C41 C4 S2 117.7(8) . .
C6 C5 C51 125.9(11) . .
C6 C5 S3 117.5(10) . .
C51 C5 S3 116.6(10) . .
C5 C6 C61 127.1(12) . .
C5 C6 S4 115.9(9) . .
C61 C6 S4 116.4(11) . .
C7 C7 S5 123.2(11) 2_456 .
C7 C7 S6 124.9(11) 2_456 .
S5 C7 S6 111.9(5) . .
C7 S5 C9 97.6(4) . .
C7 S6 C8 98.0(4) . .
C9 C8 C81 125.9(8) . .
C9 C8 S6 116.6(7) . .
C81 C8 S6 117.5(7) . .
C8 C9 C91 124.9(8) . .
C8 C9 S5 115.4(7) . .
C91 C9 S5 119.7(7) . .
C36 C31 C32 118.3(8) . .
C36 C31 C3 118.1(8) . .
C32 C31 C3 123.6(8) . .
C31 C32 C33 121.9(8) . .
C31 C32 H32 119.1 . .
C33 C32 H32 119.1 . .
C34 C33 C32 119.6(8) . .
C34 C33 H33 120.2 . .
C32 C33 H33 120.2 . .
C33 C34 C35 119.0(8) . .
C33 C34 C37 119.0(7) . .
C35 C34 C37 122.0(7) . .
C36 C35 C34 121.5(8) . .
C36 C35 H35 119.3 . .
C34 C35 H35 119.3 . .
C31 C36 C35 119.7(8) . .
C31 C36 H36 120.2 . .
C35 C36 H36 120.2 . .
O38 C37 O39 119.3(8) . .
O38 C37 C34 121.2(8) . .
O39 C37 C34 119.6(8) . .
O38 C37 La1 59.7(4) . 1_656
O39 C37 La1 59.6(4) . 1_656
C34 C37 La1 179.0(7) . 1_656
C37 O38 La1 156.1(6) . 2_666
C37 O38 La1 96.8(5) . 1_656
La1 O38 La1 106.7(2) 2_666 1_656
C37 O39 La2 158.0(6) . 1_656
C37 O39 La1 97.0(5) . 1_656
La2 O39 La1 104.8(2) 1_656 1_656
C46 C41 C42 117.9(9) . .
C46 C41 C4 121.9(9) . .
C42 C41 C4 120.0(9) . .
C41 C42 C43 119.7(10) . .
C41 C42 H42 120.2 . .
C43 C42 H42 120.2 . .
C44 C43 C42 121.8(10) . .
C44 C43 H43 119.1 . .
C42 C43 H43 119.1 . .
C45 C44 C43 118.0(9) . .
C45 C44 C47 119.1(9) . .
C43 C44 C47 122.8(9) . .
C44 C45 C46 120.2(9) . .
C44 C45 H45 119.9 . .
C46 C45 H45 119.9 . .
C41 C46 C45 122.2(10) . .
C41 C46 H46 118.9 . .
C45 C46 H46 118.9 . .
O49 C47 O48 126.7(10) . .
O49 C47 C44 116.2(9) . .
O48 C47 C44 117.1(10) . .
C47 O48 La1 142.1(7) . 1_556
C47 O49 La1 130.0(8) . 2_566
C52 C51 C56 119.8(10) . .
C52 C51 C5 122.7(10) . .
C56 C51 C5 117.1(11) . .
C51 C52 C53 120.0(10) . .
C51 C52 H52 120.0 . .
C53 C52 H52 120.0 . .
C54 C53 C52 119.5(10) . .
C54 C53 H53 120.3 . .
C52 C53 H53 120.3 . .
C53 C54 C55 121.4(9) . .
C53 C54 C57 119.3(9) . .
C55 C54 C57 118.9(9) . .
C54 C55 C56 118.7(10) . .
C54 C55 H55 120.7 . .
C56 C55 H55 120.7 . .
C51 C56 C55 120.3(10) . .
C51 C56 H56 119.9 . .
C55 C56 H56 119.9 . .
O59 C57 O58 121.7(9) . .
O59 C57 C54 117.8(10) . .
O58 C57 C54 120.0(10) . .
O59 C57 La2 55.2(5) . 1_655
O58 C57 La2 68.1(5) . 1_655
C54 C57 La2 158.7(9) . 1_655
C57 O58 La1 160.5(9) . 1_655
C57 O58 La2 87.9(6) . 1_655
La1 O58 La2 104.7(3) 1_655 1_655
C57 O59 La2 102.4(7) . 1_655
C62 C61 C66 117.8(11) . .
C62 C61 C6 123.0(12) . .
C66 C61 C6 119.1(12) . .
C61 C62 C63 118.2(12) . .
C61 C62 H62 120.9 . .
C63 C62 H62 120.9 . .
C64 C63 C62 120.9(12) . .
C64 C63 H63 119.6 . .
C62 C63 H63 119.6 . .
C63 C64 C65 122.9(11) . .
C63 C64 C67 119.4(12) . .
C65 C64 C67 117.7(12) . .
C64 C65 C66 115.7(12) . .
C64 C65 H65 122.1 . .
C66 C65 H65 122.1 . .
C65 C66 C61 124.4(12) . .
C65 C66 H66 117.8 . .
C61 C66 H66 117.8 . .
O69 C67 O68 120.9(11) . .
O69 C67 C64 120.4(14) . .
O68 C67 C64 118.7(12) . .
C67 O69 La1 141.3(10) . .
C82 C81 C86 118.8(7) . .
C82 C81 C8 119.1(7) . .
C86 C81 C8 122.1(7) . .
C81 C82 C83 118.6(8) . .
C81 C82 H82 120.7 . .
C83 C82 H82 120.7 . .
C82 C83 C84 122.4(8) . .
C82 C83 H83 118.8 . .
C84 C83 H83 118.8 . .
C85 C84 C83 119.4(8) . .
C85 C84 C87 119.0(7) . .
C83 C84 C87 121.5(8) . .
C84 C85 C86 118.9(8) . .
C84 C85 H85 120.5 . .
C86 C85 H85 120.5 . .
C85 C86 C81 121.9(8) . .
C85 C86 H86 119.1 . .
C81 C86 H86 119.1 . .
O88 C87 O89 124.4(8) . .
O88 C87 C84 115.3(9) . .
O89 C87 C84 120.2(8) . .
C87 O88 La2 139.0(7) . 1_455
C87 O89 La2 135.1(6) . 2_455
C92 C91 C96 116.8(8) . .
C92 C91 C9 122.0(8) . .
C96 C91 C9 121.2(8) . .
C93 C92 C91 123.8(8) . .
C93 C92 H92 118.1 . .
C91 C92 H92 118.1 . .
C92 C93 C94 120.2(8) . .
C92 C93 H93 119.9 . .
C94 C93 H93 119.9 . .
C93 C94 C95 117.1(7) . .
C93 C94 C97 120.5(7) . .
C95 C94 C97 122.3(7) . .
C96 C95 C94 122.4(8) . .
C96 C95 H95 118.8 . .
C94 C95 H95 118.8 . .
C91 C96 C95 119.6(8) . .
C91 C96 H96 120.2 . .
C95 C96 H96 120.2 . .
O99 C97 O98 120.7(8) . .
O99 C97 C94 118.6(8) . .
O98 C97 C94 120.7(8) . .
O99 C97 La2 57.5(4) . 2
O98 C97 La2 63.3(4) . 2
C94 C97 La2 175.5(7) . 2
C97 O98 La2 157.8(5) . .
C97 O98 La2 92.3(5) . 2
La2 O98 La2 104.4(2) . 2
C97 O99 La2 99.0(5) . 2
La1 O100 La2 104.5(2) . .
La1 O100 H101 138(7) . .
La2 O100 H101 102(8) . .
La1 O100 H102 99(6) . .
La2 O100 H102 97(8) . .
H101 O100 H102 110(5) . .
C2A O1A La2 133.1(9) . .
C2C O1A La2 121.7(18) . .
O1A C2A N3A 125(2) . .
O1A C2A H2A 117.7 . .
N3A C2A H2A 117.7 . .
C2A N3A C4A 127(3) . .
C2A N3A C5A 116(2) . .
C4A N3A C5A 117.1(19) . .
N3A C4A H4A1 109.5 . .
N3A C4A H4A2 109.5 . .
H4A1 C4A H4A2 109.5 . .
N3A C4A H4A3 109.5 . .
H4A1 C4A H4A3 109.5 . .
H4A2 C4A H4A3 109.5 . .
N3A C5A H5A1 109.5 . .
N3A C5A H5A2 109.5 . .
H5A1 C5A H5A2 109.5 . .
N3A C5A H5A3 109.5 . .
H5A1 C5A H5A3 109.5 . .
H5A2 C5A H5A3 109.5 . .
O1A C2C N3C 122(3) . .
O1A C2C H2C 118.9 . .
N3C C2C H2C 118.9 . .
C2C N3C C4C 131(4) . .
C2C N3C C5C 113(3) . .
C4C N3C C5C 113(3) . .
N3C C4C H4C1 109.5 . .
N3C C4C H4C2 109.5 . .
H4C1 C4C H4C2 109.5 . .
N3C C4C H4C3 109.5 . .
H4C1 C4C H4C3 109.5 . .
H4C2 C4C H4C3 109.5 . .
N3C C5C H5C1 109.5 . .
N3C C5C H5C2 109.5 . .
H5C1 C5C H5C2 109.5 . .
N3C C5C H5C3 109.5 . .
H5C1 C5C H5C3 109.5 . .
H5C2 C5C H5C3 109.5 . .
C2B O1B La1 141.0(14) . .
C2D O1B La1 140(3) . .
O1B C2B N3B 144(3) . .
O1B C2B H2B 107.9 . .
N3B C2B H2B 107.9 . .
C2B N3B C5B 119(2) . .
C2B N3B C4B 130(2) . .
C5B N3B C4B 110.9(18) . .
N3B C4B H4B1 109.5 . .
N3B C4B H4B2 109.5 . .
H4B1 C4B H4B2 109.5 . .
N3B C4B H4B3 109.5 . .
H4B1 C4B H4B3 109.5 . .
H4B2 C4B H4B3 109.5 . .
N3B C4B H4B4 109.5 . .
H4B1 C4B H4B4 141.1 . .
H4B2 C4B H4B4 56.3 . .
H4B3 C4B H4B4 56.3 . .
N3B C4B H4B5 109.5 . .
H4B1 C4B H4B5 56.3 . .
H4B2 C4B H4B5 141.1 . .
H4B3 C4B H4B5 56.3 . .
H4B4 C4B H4B5 109.5 . .
N3B C4B H4B6 109.5 . .
H4B1 C4B H4B6 56.3 . .
H4B2 C4B H4B6 56.3 . .
H4B3 C4B H4B6 141.1 . .
H4B4 C4B H4B6 109.5 . .
H4B5 C4B H4B6 109.5 . .
N3B C5B H5B1 109.5 . .
N3B C5B H5B2 109.5 . .
H5B1 C5B H5B2 109.5 . .
N3B C5B H5B3 109.5 . .
H5B1 C5B H5B3 109.5 . .
H5B2 C5B H5B3 109.5 . .
N3B C5B H5B4 109.5 . .
H5B1 C5B H5B4 141.1 . .
H5B2 C5B H5B4 56.3 . .
H5B3 C5B H5B4 56.3 . .
N3B C5B H5B5 109.5 . .
H5B1 C5B H5B5 56.3 . .
H5B2 C5B H5B5 141.1 . .
H5B3 C5B H5B5 56.3 . .
H5B4 C5B H5B5 109.5 . .
N3B C5B H5B6 109.5 . .
H5B1 C5B H5B6 56.3 . .
H5B2 C5B H5B6 56.3 . .
H5B3 C5B H5B6 141.1 . .
H5B4 C5B H5B6 109.5 . .
H5B5 C5B H5B6 109.5 . .
O1B C2D N3D 134(4) . .
O1B C2D H2D 112.8 . .
N3D C2D H2D 112.8 . .
C2D N3D C5D 117(3) . .
C2D N3D C4D 128(4) . .
C5D N3D C4D 111(3) . .
N3D C4D H4D1 109.5 . .
N3D C4D H4D2 109.5 . .
H4D1 C4D H4D2 109.5 . .
N3D C4D H4D3 109.5 . .
H4D1 C4D H4D3 109.5 . .
H4D2 C4D H4D3 109.5 . .
N3D C4D H4D4 109.5 . .
H4D1 C4D H4D4 141.1 . .
H4D2 C4D H4D4 56.3 . .
H4D3 C4D H4D4 56.3 . .
N3D C4D H4D5 109.5 . .
H4D1 C4D H4D5 56.3 . .
H4D2 C4D H4D5 141.1 . .
H4D3 C4D H4D5 56.3 . .
H4D4 C4D H4D5 109.5 . .
N3D C4D H4D6 109.5 . .
H4D1 C4D H4D6 56.3 . .
H4D2 C4D H4D6 56.3 . .
H4D3 C4D H4D6 141.1 . .
H4D4 C4D H4D6 109.5 . .
H4D5 C4D H4D6 109.5 . .
N3D C5D H5D1 109.5 . .
N3D C5D H5D2 109.5 . .
H5D1 C5D H5D2 109.5 . .
N3D C5D H5D3 109.5 . .
H5D1 C5D H5D3 109.5 . .
H5D2 C5D H5D3 109.5 . .
N3D C5D H5D4 109.5 . .
H5D1 C5D H5D4 141.1 . .
H5D2 C5D H5D4 56.3 . .
H5D3 C5D H5D4 56.3 . .
N3D C5D H5D5 109.5 . .
H5D1 C5D H5D5 56.3 . .
H5D2 C5D H5D5 141.1 . .
H5D3 C5D H5D5 56.3 . .
H5D4 C5D H5D5 109.5 . .
N3D C5D H5D6 109.5 . .
H5D1 C5D H5D6 56.3 . .
H5D2 C5D H5D6 56.3 . .
H5D3 C5D H5D6 141.1 . .
H5D4 C5D H5D6 109.5 . .
H5D5 C5D H5D6 109.5 . .

loop_
_geom_bond_atom_site_label_1
_geom_bond_atom_site_label_2
_geom_bond_distance
_geom_bond_site_symmetry_2
La1 O69 2.390(9) .
La1 O58 2.430(9) 1_455
La1 O49 2.447(8) 2_566
La1 O48 2.469(8) 1_554
La1 O38 2.486(7) 2_666
La1 O1B 2.565(8) .
La1 O100 2.656(7) .
La1 O39 2.710(6) 1_454
La1 O38 2.714(6) 1_454
La1 C37 3.121(8) 1_454
La1 La1 4.173(2) 2_565
La1 La2 4.209(3) .
La2 O88 2.421(7) 1_655
La2 O1A 2.473(7) .
La2 O98 2.493(7) .
La2 O89 2.520(6) 2_455
La2 O39 2.602(6) 1_454
La2 O59 2.604(7) 1_455
La2 O99 2.606(6) 2
La2 O100 2.669(8) .
La2 O98 2.727(6) 2
La2 O58 2.875(8) 1_455
La2 C97 3.052(8) 2
La2 C57 3.097(10) 1_455
C1 C2 1.339(14) .
C1 S2 1.694(13) .
C1 S1 1.730(12) .
C2 S3 1.721(13) .
C2 S4 1.762(12) .
S1 C3 1.751(10) .
S2 C4 1.766(11) .
S3 C5 1.751(11) .
S4 C6 1.791(14) .
C3 C4 1.324(15) .
C3 C31 1.493(13) .
C4 C41 1.446(13) .
C5 C6 1.291(18) .
C5 C51 1.448(16) .
C6 C61 1.466(16) .
C7 C7 1.347(16) 2_456
C7 S5 1.739(10) .
C7 S6 1.740(10) .
S5 C9 1.777(9) .
S6 C8 1.752(9) .
C8 C9 1.334(13) .
C8 C81 1.494(11) .
C9 C91 1.463(12) .
C31 C36 1.378(10) .
C31 C32 1.389(10) .
C32 C33 1.391(10) .
C32 H32 0.9500 .
C33 C34 1.364(10) .
C33 H33 0.9500 .
C34 C35 1.391(9) .
C34 C37 1.487(10) .
C35 C36 1.391(10) .
C35 H35 0.9500 .
C36 H36 0.9500 .
C37 O38 1.252(11) .
C37 O39 1.253(10) .
C37 La1 3.121(8) 1_656
O38 La1 2.486(7) 2_666
O38 La1 2.714(6) 1_656
O39 La2 2.602(6) 1_656
O39 La1 2.710(6) 1_656
C41 C46 1.363(11) .
C41 C42 1.365(11) .
C42 C43 1.389(11) .
C42 H42 0.9500 .
C43 C44 1.366(10) .
C43 H43 0.9500 .
C44 C45 1.354(10) .
C44 C47 1.492(11) .
C45 C46 1.378(11) .
C45 H45 0.9500 .
C46 H46 0.9500 .
C47 O49 1.245(12) .
C47 O48 1.251(13) .
O48 La1 2.469(8) 1_556
O49 La1 2.447(8) 2_566
C51 C52 1.385(11) .
C51 C56 1.396(11) .
C52 C53 1.398(11) .
C52 H52 0.9500 .
C53 C54 1.380(11) .
C53 H53 0.9500 .
C54 C55 1.385(10) .
C54 C57 1.506(11) .
C55 C56 1.400(11) .
C55 H55 0.9500 .
C56 H56 0.9500 .
C57 O59 1.206(12) .
C57 O58 1.260(12) .
C57 La2 3.097(10) 1_655
O58 La1 2.430(9) 1_655
O58 La2 2.875(8) 1_655
O59 La2 2.604(7) 1_655
C61 C62 1.392(12) .
C61 C66 1.398(12) .
C62 C63 1.435(12) .
C62 H62 0.9500 .
C63 C64 1.349(12) .
C63 H63 0.9500 .
C64 C65 1.384(12) .
C64 C67 1.512(12) .
C65 C66 1.391(12) .
C65 H65 0.9500 .
C66 H66 0.9500 .
C67 O69 1.198(16) .
C67 O68 1.479(19) .
C81 C82 1.380(10) .
C81 C86 1.399(9) .
C82 C83 1.386(10) .
C82 H82 0.9500 .
C83 C84 1.386(9) .
C83 H83 0.9500 .
C84 C85 1.363(10) .
C84 C87 1.501(10) .
C85 C86 1.391(9) .
C85 H85 0.9500 .
C86 H86 0.9500 .
C87 O88 1.228(11) .
C87 O89 1.273(11) .
O88 La2 2.421(7) 1_455
O89 La2 2.520(6) 2_455
C91 C92 1.379(9) .
C91 C96 1.386(10) .
C92 C93 1.363(9) .
C92 H92 0.9500 .
C93 C94 1.373(9) .
C93 H93 0.9500 .
C94 C95 1.393(9) .
C94 C97 1.488(10) .
C95 C96 1.388(10) .
C95 H95 0.9500 .
C96 H96 0.9500 .
C97 O99 1.232(10) .
C97 O98 1.266(10) .
C97 La2 3.052(8) 2
O98 La2 2.727(6) 2
O99 La2 2.606(6) 2
O100 H101 0.84(2) .
O100 H102 0.83(2) .
O1A C2A 1.198(16) .
O1A C2C 1.21(2) .
C2A N3A 1.32(2) .
C2A H2A 0.9500 .
N3A C4A 1.44(2) .
N3A C5A 1.54(4) .
C4A H4A1 0.9800 .
C4A H4A2 0.9800 .
C4A H4A3 0.9800 .
C5A H5A1 0.9800 .
C5A H5A2 0.9800 .
C5A H5A3 0.9800 .
C2C N3C 1.33(3) .
C2C H2C 0.9500 .
N3C C4C 1.45(3) .
N3C C5C 1.55(5) .
C4C H4C1 0.9800 .
C4C H4C2 0.9800 .
C4C H4C3 0.9800 .
C5C H5C1 0.9800 .
C5C H5C2 0.9800 .
C5C H5C3 0.9800 .
O1B C2B 1.19(2) .
O1B C2D 1.20(3) .
C2B N3B 1.29(2) .
C2B H2B 0.9500 .
N3B C5B 1.39(3) .
N3B C4B 1.43(3) .
C4B H4B1 0.9800 .
C4B H4B2 0.9800 .
C4B H4B3 0.9800 .
C4B H4B4 0.9800 .
C4B H4B5 0.9800 .
C4B H4B6 0.9800 .
C5B H5B1 0.9800 .
C5B H5B2 0.9800 .
C5B H5B3 0.9800 .
C5B H5B4 0.9800 .
C5B H5B5 0.9800 .
C5B H5B6 0.9800 .
C2D N3D 1.29(3) .
C2D H2D 0.9500 .
N3D C5D 1.39(3) .
N3D C4D 1.43(3) .
C4D H4D1 0.9800 .
C4D H4D2 0.9800 .
C4D H4D3 0.9800 .
C4D H4D4 0.9800 .
C4D H4D5 0.9800 .
C4D H4D6 0.9800 .
C5D H5D1 0.9800 .
C5D H5D2 0.9800 .
C5D H5D3 0.9800 .
C5D H5D4 0.9800 .
C5D H5D5 0.9800 .
C5D H5D6 0.9800 .
